data_1524841
loop_
_publ_author_name
'Malaman, B.'
'Alebouyeh, H.'
'Jeannot, F.'
'Evrard, O.'
'Courtois, A.'
'Gerardin, R.'

_publ_section_title
;
 Preparation et caracterisation des ferrites de calcium Ca Fe2+n O4+n a
 valeurs fractionnaires de n (3/2, 5/2) et leur incidence sur le diagramme
 Fe-Ca-O a 1120 C
;
_journal_name_full 'Materials Research Bulletin'
_journal_page_first 1139
_journal_page_last 1148
_journal_volume 16
_journal_year 1981
_chemical_formula_sum 'Ca2 Fe7 O11'
_space_group_IT_number 12
_symmetry_space_group_name_Hall '-C 2y'
_symmetry_space_group_name_H-M 'C 1 2/m 1'
_cell_angle_alpha 90
_cell_angle_beta 118
_cell_angle_gamma 90
_cell_formula_units_Z 2
_cell_length_a 9.96
_cell_length_b 3.03
_cell_length_c 15.77
_cell_volume 420.212
_citation_journal_id_ASTM MRBUAC
_cod_data_source_file Malaman_MRBUAC_1981_509.cif
_cod_data_source_block Ca2Fe7O11
_cod_original_cell_volume 420.2121
_cod_database_code 1524841

loop_
_symmetry_equiv_pos_as_xyz
x,y,z
-x,y,-z
-x,-y,-z
x,-y,z
x+1/2,y+1/2,z
-x+1/2,y+1/2,-z
-x+1/2,-y+1/2,-z
x+1/2,-y+1/2,z

loop_
_atom_site_label
_atom_site_type_symbol
_atom_site_fract_x
_atom_site_fract_y
_atom_site_fract_z
_atom_site_occupancy
_atom_site_U_iso_or_equiv
Ca1 Ca+2 0.858 0 0.274 1 0.0
O6 O-2 0.105 0 0.451 1 0.0
O1 O-2 0 0.5 0 1 0.0
Fe3 Fe+3 0.517 0 0.148 1 0.0
O2 O-2 0.845 0 0.088 1 0.0
Fe1 Fe+2 0 0.5 0.5 1 0.0
O3 O-2 0.167 0 0.17 1 0.0
O4 O-2 0.53 0 0.274 1 0.0
Fe4 Fe+3 0.692 0 0.4 1 0.0
O5 O-2 0.313 0 0.378 1 0.0
Fe2 Fe+2 0.171 0 0.0481 1 0.0
